data_4304181
loop_
_publ_author_name
'Anurag Mishra'
'Afsar Ali'
'Shailesh Upreti'
'Rajeev Gupta'

_publ_contact_author_address
;
Department of Chemistry 
University of Delhi
Delhi - 110 007
INDIA
;
_publ_contact_author_email 'rgupta@chemistry.du.ac.in '
_publ_contact_author_fax '91 11 2766 6605'
_publ_contact_author_name 'Dr. Rajeev Gupta'
_publ_contact_author_phone '91 11 2666 7624'
_publ_section_title
;
Cobalt Coordination Induced Functionalized Molecular Clefts: Isolation of
{CoIII-ZnII} Heterometallic Complexes and Their Applications in Beckmann
Rearrangement Reactions
;
_journal_name_full 'Inorganic Chemistry'
_journal_page_first 154
_journal_page_last 161
_journal_paper_doi 10.1021/ic7016424
_journal_volume 47
_journal_year 2008
_chemical_formula_moiety 'C33 H24 Co N9 O3, C3 H7 N O'
_chemical_formula_sum 'C36 H31 Co N10 O4'
_chemical_formula_weight 726.64
_chemical_name_systematic
; 
 ? 
;
_space_group_IT_number 14
_symmetry_cell_setting monoclinic
_symmetry_space_group_name_Hall '-P 2yn'
_symmetry_space_group_name_H-M 'P 1 21/n 1'
_atom_sites_solution_hydrogens geom
_atom_sites_solution_primary direct
_atom_sites_solution_secondary difmap
_audit_creation_method SHELXL-97
_cell_angle_alpha 90.00
_cell_angle_beta 90.567(5)
_cell_angle_gamma 90.00
_cell_formula_units_Z 4
_cell_length_a 8.808(5)
_cell_length_b 14.788(5)
_cell_length_c 25.216(5)
_cell_measurement_reflns_used 3918
_cell_measurement_temperature 100(2)
_cell_measurement_theta_max 28.28
_cell_measurement_theta_min 2.41
_cell_volume 3284(2)
_computing_cell_refinement 'Bruker SMART'
_computing_data_collection 'Bruker SMART'
_computing_data_reduction 'Bruker SAINT'
_computing_molecular_graphics 'Bruker SHELXTL'
_computing_publication_material 'Bruker SHELXTL'
_computing_structure_refinement 'SHELXL-97 (Sheldrick, 1997)'
_computing_structure_solution 'SHELXS-97 (Sheldrick, 1990)'
_diffrn_ambient_temperature 100(2)
_diffrn_measured_fraction_theta_full 0.989
_diffrn_measured_fraction_theta_max 0.989
_diffrn_measurement_device_type 'CCD area detector'
_diffrn_measurement_method 'phi and omega scans'
_diffrn_radiation_monochromator graphite
_diffrn_radiation_source 'fine-focus sealed tube'
_diffrn_radiation_type MoK\a
_diffrn_radiation_wavelength 0.71073
_diffrn_reflns_av_R_equivalents 0.0759
_diffrn_reflns_av_sigmaI/netI 0.1043
_diffrn_reflns_limit_h_max 11
_diffrn_reflns_limit_h_min -11
_diffrn_reflns_limit_k_max 19
_diffrn_reflns_limit_k_min -17
_diffrn_reflns_limit_l_max 33
_diffrn_reflns_limit_l_min -26
_diffrn_reflns_number 21871
_diffrn_reflns_theta_full 28.32
_diffrn_reflns_theta_max 28.32
_diffrn_reflns_theta_min 2.12
_exptl_absorpt_coefficient_mu 0.585
_exptl_absorpt_correction_T_max 0.939
_exptl_absorpt_correction_T_min 0.886
_exptl_absorpt_correction_type multi-scan
_exptl_absorpt_process_details SADABS;Bruker-2000
_exptl_crystal_colour RED
_exptl_crystal_density_diffrn 1.470
_exptl_crystal_density_method 'not measured'
_exptl_crystal_description BLOCK
_exptl_crystal_F_000 1504
_exptl_crystal_size_max 0.324
_exptl_crystal_size_mid 0.168
_exptl_crystal_size_min 0.109
_refine_diff_density_max 1.176
_refine_diff_density_min -0.858
_refine_diff_density_rms 0.114
_refine_ls_extinction_method none
_refine_ls_goodness_of_fit_ref 1.207
_refine_ls_hydrogen_treatment constr
_refine_ls_matrix_type full
_refine_ls_number_parameters 462
_refine_ls_number_reflns 8083
_refine_ls_number_restraints 0
_refine_ls_restrained_S_all 1.207
_refine_ls_R_factor_all 0.1155
_refine_ls_R_factor_gt 0.0750
_refine_ls_shift/su_max 0.008
_refine_ls_shift/su_mean 0.005
_refine_ls_structure_factor_coef Fsqd
_refine_ls_weighting_details 'calc w=1/[\s^2^(Fo^2^)+(0.0759P)^2^+0.0000P] where P=(Fo^2^+2Fc^2^)/3'
_refine_ls_weighting_scheme calc
_refine_ls_wR_factor_gt 0.1792
_refine_ls_wR_factor_ref 0.1946
_reflns_number_gt 5321
_reflns_number_total 8083
_reflns_threshold_expression >2sigma(I)
_cod_data_source_file ic7016424-file005_1.cif
_cod_data_source_block Complex1
_cod_depositor_comments
;
The following automatic conversions were performed:
'_symmetry_cell_setting' value 'MONOCLINIC' changed to 'monoclinic'
according to '/home/saulius/struct/CIF-dictionaries/cif_core.dic'
dictionary named 'cif_core.dic' version 2.4.1 from
2010-06-29.

'_refine_ls_hydrogen_treatment' value 'CONSTR' changed to
'constr' according to '/home/saulius/struct/CIF-dictionaries/cif_core.dic'
dictionary named 'cif_core.dic' version 2.4.1 from 2010-06-29.

Automatic conversion script
Id: cif_fix_enum 1527 2010-12-29 10:47:43Z saulius 
;
_cod_original_sg_symbol_H-M 'P 21/n'
_cod_database_code 4304181

loop_
_symmetry_equiv_pos_as_xyz
'x, y, z'
'-x+1/2, y+1/2, -z+1/2'
'-x, -y, -z'
'x-1/2, -y-1/2, z-1/2'

loop_
_atom_site_label
_atom_site_type_symbol
_atom_site_fract_x
_atom_site_fract_y
_atom_site_fract_z
_atom_site_U_iso_or_equiv
_atom_site_adp_type
_atom_site_occupancy
_atom_site_symmetry_multiplicity
_atom_site_calc_flag
_atom_site_refinement_flags
_atom_site_disorder_assembly
_atom_site_disorder_group
Co1 Co 0.95386(6) 0.26814(3) 0.66502(2) 0.01375(16) Uani 1 1 d . . .
O3 O 0.7292(3) 0.49142(16) 0.70950(11) 0.0198(6) Uani 1 1 d . . .
O1 O 1.0086(3) 0.00026(16) 0.64737(10) 0.0178(6) Uani 1 1 d . . .
O2 O 1.2934(3) 0.33301(19) 0.56690(12) 0.0304(8) Uani 1 1 d . . .
N6 N 1.0417(3) 0.14930(19) 0.67508(12) 0.0146(7) Uani 1 1 d . . .
C11 C 0.7682(7) 0.5043(3) 0.5389(2) 0.0475(14) Uani 1 1 d . . .
H11 H 0.6958 0.5016 0.5118 0.057 Uiso 1 1 calc R . .
N1 N 0.8452(3) 0.2655(2) 0.73237(12) 0.0143(7) Uani 1 1 d . . .
N5 N 0.8523(4) 0.3854(2) 0.65863(13) 0.0170(7) Uani 1 1 d . . .
C6 C 0.7854(4) 0.4158(2) 0.70213(15) 0.0146(8) Uani 1 1 d . . .
N8 N 1.1982(4) 0.1565(2) 0.75048(14) 0.0237(8) Uani 1 1 d . . .
N9 N 1.1349(4) 0.1576(2) 0.54479(15) 0.0276(9) Uani 1 1 d . . .
C29 C 0.8243(4) 0.1117(2) 0.62458(15) 0.0155(8) Uani 1 1 d . . .
N4 N 0.7920(3) 0.2001(2) 0.63082(12) 0.0141(7) Uani 1 1 d . . .
N3 N 1.0659(4) 0.2795(2) 0.59922(13) 0.0183(7) Uani 1 1 d . . .
C28 C 0.9704(4) 0.0813(2) 0.64994(15) 0.0155(8) Uani 1 1 d . . .
N2 N 1.1286(4) 0.33175(19) 0.69417(13) 0.0171(7) Uani 1 1 d . . .
C16 C 1.2339(5) 0.3543(2) 0.65813(17) 0.0210(9) Uani 1 1 d . . .
C26 C 1.4548(5) 0.0994(3) 0.74934(19) 0.0274(10) Uani 1 1 d . . .
H26 H 1.5448 0.0877 0.7677 0.033 Uiso 1 1 calc R . .
C5 C 0.7772(4) 0.3447(2) 0.74480(15) 0.0156(8) Uani 1 1 d . . .
N7 N 0.7598(5) 0.4426(3) 0.57838(16) 0.0385(10) Uani 1 1 d . . .
C2 C 0.7604(4) 0.2045(3) 0.81406(16) 0.0196(9) Uani 1 1 d . . .
H2 H 0.7526 0.1550 0.8367 0.023 Uiso 1 1 calc R . .
C13 C 1.2805(5) 0.4033(3) 0.76067(19) 0.0252(10) Uani 1 1 d . . .
H13 H 1.2960 0.4177 0.7962 0.030 Uiso 1 1 calc R . .
C18 C 1.0381(5) 0.2269(2) 0.55280(16) 0.0211(9) Uani 1 1 d . . .
C4 C 0.7036(5) 0.3576(3) 0.79257(16) 0.0192(9) Uani 1 1 d . . .
H4 H 0.6599 0.4131 0.8006 0.023 Uiso 1 1 calc R . .
C12 C 1.1519(5) 0.3559(2) 0.74514(17) 0.0208(9) Uani 1 1 d . . .
H12 H 1.0801 0.3404 0.7704 0.025 Uiso 1 1 calc R . .
C33 C 0.6615(4) 0.2327(3) 0.61033(16) 0.0196(9) Uani 1 1 d . . .
H33 H 0.6378 0.2934 0.6150 0.024 Uiso 1 1 calc R . .
C30 C 0.7274(5) 0.0539(3) 0.59730(16) 0.0206(9) Uani 1 1 d . . .
H30 H 0.7511 -0.0071 0.5937 0.025 Uiso 1 1 calc R . .
C23 C 1.1836(4) 0.1318(2) 0.69928(16) 0.0165(8) Uani 1 1 d . . .
C17 C 1.2006(5) 0.3213(3) 0.60256(18) 0.0227(9) Uani 1 1 d . . .
C31 C 0.5960(5) 0.0880(3) 0.57568(16) 0.0252(10) Uani 1 1 d . . .
H31 H 0.5303 0.0507 0.5566 0.030 Uiso 1 1 calc R . .
C27 C 1.3336(5) 0.1417(3) 0.77373(19) 0.0316(11) Uani 1 1 d . . .
H27 H 1.3470 0.1612 0.8085 0.038 Uiso 1 1 calc R . .
C7 C 0.8649(5) 0.4480(3) 0.61616(16) 0.0215(9) Uani 1 1 d . . .
C3 C 0.6965(5) 0.2866(3) 0.82786(16) 0.0232(9) Uani 1 1 d . . .
H3 H 0.6495 0.2937 0.8605 0.028 Uiso 1 1 calc R . .
C8 C 0.9808(5) 0.5124(3) 0.61605(19) 0.0288(11) Uani 1 1 d . . .
H8 H 1.0539 0.5136 0.6429 0.035 Uiso 1 1 calc R . .
C32 C 0.5626(4) 0.1784(3) 0.58271(16) 0.0226(9) Uani 1 1 d . . .
H32 H 0.4732 0.2023 0.5687 0.027 Uiso 1 1 calc R . .
C25 C 1.4366(5) 0.0757(3) 0.69725(18) 0.0303(11) Uani 1 1 d . . .
H25 H 1.5162 0.0482 0.6794 0.036 Uiso 1 1 calc R . .
C24 C 1.3018(5) 0.0920(3) 0.67096(17) 0.0241(9) Uani 1 1 d . . .
H24 H 1.2896 0.0770 0.6354 0.029 Uiso 1 1 calc R . .
C19 C 0.9175(5) 0.2452(3) 0.52044(17) 0.0270(10) Uani 1 1 d . . .
H19 H 0.8527 0.2932 0.5276 0.032 Uiso 1 1 calc R . .
C1 C 0.8359(4) 0.1964(2) 0.76648(15) 0.0161(8) Uani 1 1 d . . .
H1 H 0.8815 0.1417 0.7580 0.019 Uiso 1 1 calc R . .
C15 C 1.3633(5) 0.4024(3) 0.6714(2) 0.0280(10) Uani 1 1 d . . .
H15 H 1.4344 0.4167 0.6457 0.034 Uiso 1 1 calc R . .
C14 C 1.3854(5) 0.4290(3) 0.72340(19) 0.0283(11) Uani 1 1 d . . .
H14 H 1.4694 0.4636 0.7331 0.034 Uiso 1 1 calc R . .
C9 C 0.9843(6) 0.5741(3) 0.5752(2) 0.0401(13) Uani 1 1 d . . .
H9 H 1.0598 0.6181 0.5742 0.048 Uiso 1 1 calc R . .
C22 C 1.1092(6) 0.1072(3) 0.50224(18) 0.0324(11) Uani 1 1 d . . .
H22 H 1.1755 0.0595 0.4958 0.039 Uiso 1 1 calc R . .
C21 C 0.9927(6) 0.1202(3) 0.46723(19) 0.0355(12) Uani 1 1 d . . .
H21 H 0.9806 0.0827 0.4379 0.043 Uiso 1 1 calc R . .
C20 C 0.8933(6) 0.1900(3) 0.47623(19) 0.0368(12) Uani 1 1 d . . .
H20 H 0.8117 0.2004 0.4533 0.044 Uiso 1 1 calc R . .
C10 C 0.8766(7) 0.5705(3) 0.5362(2) 0.0451(14) Uani 1 1 d . . .
H10 H 0.8766 0.6120 0.5085 0.054 Uiso 1 1 calc R . .
O1S O 0.0592(7) 0.3535(5) 0.8798(3) 0.121(2) Uani 1 1 d . . .
N1S N 0.0394(7) 0.2169(5) 0.9109(2) 0.0799(19) Uani 1 1 d . . .
C3S C 0.0848(8) 0.2673(5) 0.8735(3) 0.0625(18) Uani 1 1 d . . .
H3S H 0.1329 0.2443 0.8438 0.075 Uiso 1 1 calc R . .
C1S C 0.0588(10) 0.1132(6) 0.8974(4) 0.114(3) Uani 1 1 d . . .
H1S1 H 0.1226 0.0852 0.9237 0.171 Uiso 1 1 calc R . .
H1S2 H 0.1044 0.1071 0.8631 0.171 Uiso 1 1 calc R . .
H1S3 H -0.0389 0.0845 0.8970 0.171 Uiso 1 1 calc R . .
C2S C -0.0389(13) 0.2434(11) 0.9541(3) 0.269(9) Uani 1 1 d . . .
H2S1 H -0.0839 0.3015 0.9475 0.184 Uiso 1 1 calc R . .
H2S2 H 0.0289 0.2474 0.9840 0.184 Uiso 1 1 calc R . .
H2S3 H -0.1172 0.2002 0.9613 0.184 Uiso 1 1 calc R . .

loop_
_atom_site_aniso_label
_atom_site_aniso_U_11
_atom_site_aniso_U_22
_atom_site_aniso_U_33
_atom_site_aniso_U_23
_atom_site_aniso_U_13
_atom_site_aniso_U_12
Co1 0.0145(3) 0.0104(3) 0.0164(3) 0.0007(2) 0.0019(2) 0.0012(2)
O3 0.0179(15) 0.0104(13) 0.0311(17) -0.0015(12) 0.0050(12) 0.0013(10)
O1 0.0232(15) 0.0100(13) 0.0202(15) 0.0002(11) 0.0002(12) 0.0013(11)
O2 0.0308(18) 0.0247(16) 0.0362(19) 0.0069(14) 0.0158(15) 0.0012(13)
N6 0.0142(17) 0.0119(15) 0.0178(17) -0.0006(13) -0.0001(13) 0.0019(12)
C11 0.074(4) 0.039(3) 0.030(3) 0.010(2) -0.011(3) 0.017(3)
N1 0.0124(16) 0.0133(15) 0.0173(17) -0.0022(13) 0.0020(13) -0.0028(12)
N5 0.0180(18) 0.0113(15) 0.0219(18) 0.0032(14) 0.0042(14) 0.0040(13)
C6 0.0101(18) 0.0129(18) 0.021(2) 0.0000(16) -0.0007(15) -0.0021(14)
N8 0.0227(19) 0.0206(17) 0.028(2) -0.0051(15) -0.0112(16) 0.0039(14)
N9 0.034(2) 0.0202(18) 0.029(2) -0.0013(16) 0.0112(17) 0.0058(16)
C29 0.015(2) 0.0137(18) 0.018(2) -0.0018(16) 0.0060(16) 0.0019(15)
N4 0.0148(17) 0.0148(15) 0.0128(16) -0.0020(13) 0.0029(13) 0.0003(12)
N3 0.0202(18) 0.0143(16) 0.0206(18) 0.0023(14) 0.0066(14) 0.0028(13)
C28 0.018(2) 0.0150(19) 0.0135(19) -0.0005(15) 0.0072(16) 0.0000(15)
N2 0.0159(17) 0.0114(15) 0.0240(19) 0.0001(14) 0.0006(14) 0.0034(13)
C16 0.019(2) 0.0120(18) 0.033(2) 0.0029(17) 0.0038(18) 0.0039(15)
C26 0.017(2) 0.023(2) 0.043(3) 0.006(2) -0.006(2) 0.0019(17)
C5 0.0128(19) 0.0122(18) 0.022(2) -0.0026(16) -0.0022(16) -0.0022(14)
N7 0.047(3) 0.030(2) 0.038(2) 0.0085(19) -0.010(2) 0.0089(19)
C2 0.021(2) 0.0186(19) 0.019(2) -0.0009(17) 0.0021(17) -0.0040(16)
C13 0.022(2) 0.016(2) 0.037(3) -0.0071(19) -0.0086(19) 0.0027(16)
C18 0.029(2) 0.0145(19) 0.020(2) 0.0075(17) 0.0110(18) -0.0001(17)
C4 0.023(2) 0.0159(19) 0.019(2) -0.0058(16) -0.0017(17) 0.0014(16)
C12 0.020(2) 0.0123(18) 0.029(2) -0.0028(17) -0.0032(18) 0.0018(15)
C33 0.019(2) 0.022(2) 0.018(2) 0.0040(17) 0.0012(16) 0.0048(17)
C30 0.024(2) 0.018(2) 0.019(2) -0.0035(17) 0.0005(17) 0.0040(16)
C23 0.015(2) 0.0123(18) 0.022(2) 0.0053(16) 0.0012(16) -0.0018(14)
C17 0.020(2) 0.016(2) 0.032(3) 0.0058(18) 0.0095(19) 0.0066(16)
C31 0.023(2) 0.032(2) 0.021(2) -0.0078(19) -0.0049(18) 0.0020(18)
C27 0.033(3) 0.025(2) 0.036(3) -0.005(2) -0.016(2) 0.0033(19)
C7 0.028(2) 0.016(2) 0.020(2) 0.0056(17) 0.0045(18) 0.0094(17)
C3 0.027(2) 0.028(2) 0.015(2) -0.0026(17) 0.0045(17) -0.0019(17)
C8 0.029(3) 0.018(2) 0.039(3) 0.0084(19) 0.009(2) 0.0045(18)
C32 0.015(2) 0.035(2) 0.018(2) -0.0016(18) -0.0030(16) 0.0072(17)
C25 0.020(2) 0.038(3) 0.033(3) 0.009(2) 0.007(2) 0.0059(19)
C24 0.016(2) 0.034(2) 0.022(2) 0.0025(19) 0.0042(17) 0.0048(17)
C19 0.036(3) 0.023(2) 0.021(2) 0.0037(18) 0.005(2) 0.0055(19)
C1 0.016(2) 0.0119(17) 0.020(2) -0.0007(16) 0.0008(16) 0.0007(15)
C15 0.019(2) 0.017(2) 0.048(3) 0.004(2) 0.006(2) 0.0026(17)
C14 0.018(2) 0.014(2) 0.053(3) -0.007(2) -0.003(2) -0.0020(16)
C9 0.049(3) 0.027(2) 0.045(3) 0.014(2) 0.022(3) 0.008(2)
C22 0.043(3) 0.027(2) 0.027(3) -0.003(2) 0.012(2) 0.006(2)
C21 0.051(3) 0.032(3) 0.024(3) -0.006(2) 0.011(2) -0.005(2)
C20 0.043(3) 0.041(3) 0.026(3) 0.010(2) -0.003(2) -0.008(2)
C10 0.066(4) 0.032(3) 0.038(3) 0.018(2) 0.019(3) 0.021(3)
O1S 0.082(5) 0.062(5) 0.051(5) 0.003(4) -0.014(4) -0.012(4)
N1S 0.059(4) 0.052(5) 0.060(4) 0.044(4) -0.014(3) -0.008(4)
C3S 0.068(5) 0.059(4) 0.060(4) -0.007(4) 0.001(4) -0.014(3)
C1S 0.078(6) 0.065(6) 0.048(10) 0.032(6) -0.007(6) -0.004(5)
C2S 0.089(10) 0.055(3) 0.045(5) -0.034(9) 0.020(6) -0.017(14)

loop_
_atom_type_symbol
_atom_type_description
_atom_type_scat_dispersion_real
_atom_type_scat_dispersion_imag
_atom_type_scat_source
C C 0.0033 0.0016 'International Tables Vol C Tables 4.2.6.8 and 6.1.1.4'
H H 0.0000 0.0000 'International Tables Vol C Tables 4.2.6.8 and 6.1.1.4'
N N 0.0061 0.0033 'International Tables Vol C Tables 4.2.6.8 and 6.1.1.4'
O O 0.0106 0.0060 'International Tables Vol C Tables 4.2.6.8 and 6.1.1.4'
Co Co 0.3494 0.9721 'International Tables Vol C Tables 4.2.6.8 and 6.1.1.4'

loop_
_geom_angle_atom_site_label_1
_geom_angle_atom_site_label_2
_geom_angle_atom_site_label_3
_geom_angle
_geom_angle_site_symmetry_1
_geom_angle_site_symmetry_3
_geom_angle_publ_flag
N6 Co1 N4 83.03(13) . . ?
N6 Co1 N2 94.35(13) . . ?
N4 Co1 N2 174.59(13) . . ?
N6 Co1 N3 89.11(13) . . ?
N4 Co1 N3 92.43(14) . . ?
N2 Co1 N3 82.77(14) . . ?
N6 Co1 N5 175.51(13) . . ?
N4 Co1 N5 95.16(14) . . ?
N2 Co1 N5 87.79(13) . . ?
N3 Co1 N5 95.07(13) . . ?
N6 Co1 N1 93.82(13) . . ?
N4 Co1 N1 90.68(13) . . ?
N2 Co1 N1 94.23(13) . . ?
N3 Co1 N1 175.97(13) . . ?
N5 Co1 N1 82.08(13) . . ?
C28 N6 C23 118.4(3) . . ?
C28 N6 Co1 115.7(3) . . ?
C23 N6 Co1 125.1(2) . . ?
N7 C11 C10 124.1(5) . . ?
N7 C11 H11 117.9 . . ?
C10 C11 H11 118.0 . . ?
C1 N1 C5 118.8(3) . . ?
C1 N1 Co1 127.3(3) . . ?
C5 N1 Co1 113.9(2) . . ?
C6 N5 C7 116.1(3) . . ?
C6 N5 Co1 116.0(2) . . ?
C7 N5 Co1 126.9(2) . . ?
O3 C6 N5 127.6(4) . . ?
O3 C6 C5 120.1(3) . . ?
N5 C6 C5 112.2(3) . . ?
C23 N8 C27 116.8(4) . . ?
C22 N9 C18 116.5(4) . . ?
N4 C29 C30 121.8(4) . . ?
N4 C29 C28 114.9(3) . . ?
C30 C29 C28 123.3(3) . . ?
C33 N4 C29 118.9(3) . . ?
C33 N4 Co1 127.3(3) . . ?
C29 N4 Co1 113.6(3) . . ?
C17 N3 C18 116.7(3) . . ?
C17 N3 Co1 116.3(3) . . ?
C18 N3 Co1 124.7(2) . . ?
O1 C28 N6 128.3(4) . . ?
O1 C28 C29 119.8(3) . . ?
N6 C28 C29 111.9(3) . . ?
C16 N2 C12 118.6(3) . . ?
C16 N2 Co1 114.4(3) . . ?
C12 N2 Co1 127.0(3) . . ?
N2 C16 C15 122.4(4) . . ?
N2 C16 C17 114.7(3) . . ?
C15 C16 C17 122.9(4) . . ?
C25 C26 C27 117.3(4) . . ?
C25 C26 H26 121.4 . . ?
C27 C26 H26 121.3 . . ?
N1 C5 C4 122.2(3) . . ?
N1 C5 C6 114.5(3) . . ?
C4 C5 C6 123.4(3) . . ?
C7 N7 C11 116.5(4) . . ?
C3 C2 C1 119.6(4) . . ?
C3 C2 H2 120.2 . . ?
C1 C2 H2 120.2 . . ?
C14 C13 C12 119.9(4) . . ?
C14 C13 H13 120.0 . . ?
C12 C13 H13 120.0 . . ?
N9 C18 C19 123.5(4) . . ?
N9 C18 N3 115.7(4) . . ?
C19 C18 N3 120.8(4) . . ?
C5 C4 C3 118.7(4) . . ?
C5 C4 H4 120.6 . . ?
C3 C4 H4 120.7 . . ?
N2 C12 C13 121.3(4) . . ?
N2 C12 H12 119.3 . . ?
C13 C12 H12 119.3 . . ?
N4 C33 C32 121.5(4) . . ?
N4 C33 H33 119.2 . . ?
C32 C33 H33 119.3 . . ?
C29 C30 C31 119.0(4) . . ?
C29 C30 H30 120.5 . . ?
C31 C30 H30 120.6 . . ?
N8 C23 C24 122.6(4) . . ?
N8 C23 N6 116.2(3) . . ?
C24 C23 N6 121.2(4) . . ?
O2 C17 N3 127.7(4) . . ?
O2 C17 C16 120.5(4) . . ?
N3 C17 C16 111.8(3) . . ?
C30 C31 C32 119.0(4) . . ?
C30 C31 H31 120.4 . . ?
C32 C31 H31 120.6 . . ?
N8 C27 C26 124.4(4) . . ?
N8 C27 H27 117.8 . . ?
C26 C27 H27 117.8 . . ?
N7 C7 C8 123.1(4) . . ?
N7 C7 N5 116.4(4) . . ?
C8 C7 N5 120.5(4) . . ?
C2 C3 C4 119.0(4) . . ?
C2 C3 H3 120.5 . . ?
C4 C3 H3 120.5 . . ?
C9 C8 C7 118.4(5) . . ?
C9 C8 H8 120.8 . . ?
C7 C8 H8 120.9 . . ?
C33 C32 C31 119.9(4) . . ?
C33 C32 H32 120.0 . . ?
C31 C32 H32 120.1 . . ?
C26 C25 C24 120.7(4) . . ?
C26 C25 H25 119.6 . . ?
C24 C25 H25 119.7 . . ?
C25 C24 C23 118.1(4) . . ?
C25 C24 H24 121.0 . . ?
C23 C24 H24 120.9 . . ?
C18 C19 C20 118.4(4) . . ?
C18 C19 H19 120.9 . . ?
C20 C19 H19 120.8 . . ?
N1 C1 C2 121.7(3) . . ?
N1 C1 H1 119.2 . . ?
C2 C1 H1 119.1 . . ?
C16 C15 C14 118.9(4) . . ?
C16 C15 H15 120.5 . . ?
C14 C15 H15 120.5 . . ?
C13 C14 C15 118.7(4) . . ?
C13 C14 H14 120.7 . . ?
C15 C14 H14 120.6 . . ?
C10 C9 C8 119.6(5) . . ?
C10 C9 H9 120.1 . . ?
C8 C9 H9 120.2 . . ?
N9 C22 C21 124.6(4) . . ?
N9 C22 H22 117.7 . . ?
C21 C22 H22 117.7 . . ?
C22 C21 C20 118.5(5) . . ?
C22 C21 H21 120.7 . . ?
C20 C21 H21 120.8 . . ?
C21 C20 C19 118.6(5) . . ?
C21 C20 H20 120.6 . . ?
C19 C20 H20 120.8 . . ?
C11 C10 C9 118.3(5) . . ?
C11 C10 H10 120.8 . . ?
C9 C10 H10 120.9 . . ?
C3S N1S C2S 126.5(10) . . ?
C3S N1S C1S 111.9(7) . . ?
C2S N1S C1S 120.8(8) . . ?
N1S C3S O1S 115.3(7) . . ?
N1S C3S H3S 122.4 . . ?
O1S C3S H3S 122.3 . . ?
N1S C1S H1S1 109.6 . . ?
N1S C1S H1S2 109.6 . . ?
H1S1 C1S H1S2 109.5 . . ?
N1S C1S H1S3 109.2 . . ?
H1S1 C1S H1S3 109.0 . . ?
H1S2 C1S H1S3 109.0 . . ?
N1S C2S H2S1 109.0 . . ?
N1S C2S H2S2 109.0 . . ?
H2S1 C2S H2S2 109.0 . . ?
N1S C2S H2S3 109.0 . . ?
H2S1 C2S H2S3 109.0 . . ?
H2S2 C2S H2S3 109.0 . . ?

loop_
_geom_bond_atom_site_label_1
_geom_bond_atom_site_label_2
_geom_bond_distance
_geom_bond_site_symmetry_2
_geom_bond_publ_flag
Co1 N6 1.936(3) . ?
Co1 N4 1.940(3) . ?
Co1 N2 1.942(3) . ?
Co1 N3 1.946(3) . ?
Co1 N5 1.957(3) . ?
Co1 N1 1.958(3) . ?
O3 C6 1.237(4) . ?
O1 C28 1.247(4) . ?
O2 C17 1.233(4) . ?
N6 C28 1.341(5) . ?
N6 C23 1.409(5) . ?
C11 N7 1.354(6) . ?
C11 C10 1.370(8) . ?
C11 H11 0.9300 . ?
N1 C1 1.338(5) . ?
N1 C5 1.354(5) . ?
N5 C6 1.329(5) . ?
N5 C7 1.420(5) . ?
C6 C5 1.507(5) . ?
N8 C23 1.347(5) . ?
N8 C27 1.342(5) . ?
N9 C22 1.324(6) . ?
N9 C18 1.350(5) . ?
C29 N4 1.348(5) . ?
C29 C30 1.386(5) . ?
C29 C28 1.500(5) . ?
N4 C33 1.345(5) . ?
N3 C17 1.340(5) . ?
N3 C18 1.425(5) . ?
N2 C16 1.347(5) . ?
N2 C12 1.348(5) . ?
C16 C15 1.382(6) . ?
C16 C17 1.510(6) . ?
C26 C25 1.367(6) . ?
C26 C27 1.386(6) . ?
C26 H26 0.9300 . ?
C5 C4 1.387(5) . ?
N7 C7 1.324(6) . ?
C2 C3 1.384(5) . ?
C2 C1 1.383(5) . ?
C2 H2 0.9300 . ?
C13 C14 1.378(6) . ?
C13 C12 1.385(6) . ?
C13 H13 0.9300 . ?
C18 C19 1.360(6) . ?
C4 C3 1.379(5) . ?
C4 H4 0.9300 . ?
C12 H12 0.9300 . ?
C33 C32 1.370(6) . ?
C33 H33 0.9300 . ?
C30 C31 1.370(6) . ?
C30 H30 0.9300 . ?
C23 C24 1.398(5) . ?
C31 C32 1.381(6) . ?
C31 H31 0.9300 . ?
C27 H27 0.9300 . ?
C7 C8 1.396(6) . ?
C3 H3 0.9300 . ?
C8 C9 1.378(6) . ?
C8 H8 0.9300 . ?
C32 H32 0.9300 . ?
C25 C24 1.376(6) . ?
C25 H25 0.9300 . ?
C24 H24 0.9300 . ?
C19 C20 1.396(6) . ?
C19 H19 0.9300 . ?
C1 H1 0.9300 . ?
C15 C14 1.382(6) . ?
C15 H15 0.9300 . ?
C14 H14 0.9300 . ?
C9 C10 1.359(8) . ?
C9 H9 0.9300 . ?
C22 C21 1.361(7) . ?
C22 H22 0.9300 . ?
C21 C20 1.374(7) . ?
C21 H21 0.9300 . ?
C20 H20 0.9300 . ?
C10 H10 0.9300 . ?
O1S C3S 1.305(8) . ?
N1S C3S 1.270(8) . ?
N1S C2S 1.352(12) . ?
N1S C1S 1.581(10) . ?
C3S H3S 0.9300 . ?
C1S H1S1 0.9600 . ?
C1S H1S2 0.9600 . ?
C1S H1S3 0.9600 . ?
C2S H2S1 0.9600 . ?
C2S H2S2 0.9692 . ?
C2S H2S3 0.9646 . ?

loop_
_geom_torsion_atom_site_label_1
_geom_torsion_atom_site_label_2
_geom_torsion_atom_site_label_3
_geom_torsion_atom_site_label_4
_geom_torsion
_geom_torsion_site_symmetry_1
_geom_torsion_site_symmetry_2
_geom_torsion_site_symmetry_3
_geom_torsion_site_symmetry_4
_geom_torsion_publ_flag
N4 Co1 N6 C28 8.4(3) . . . . ?
N2 Co1 N6 C28 -166.8(3) . . . . ?
N3 Co1 N6 C28 -84.1(3) . . . . ?
N1 Co1 N6 C28 98.6(3) . . . . ?
N4 Co1 N6 C23 178.3(3) . . . . ?
N2 Co1 N6 C23 3.0(3) . . . . ?
N3 Co1 N6 C23 85.7(3) . . . . ?
N1 Co1 N6 C23 -91.5(3) . . . . ?
N6 Co1 N1 C1 -5.1(3) . . . . ?
N4 Co1 N1 C1 77.9(3) . . . . ?
N2 Co1 N1 C1 -99.8(3) . . . . ?
N5 Co1 N1 C1 173.1(3) . . . . ?
N6 Co1 N1 C5 172.9(3) . . . . ?
N4 Co1 N1 C5 -104.1(3) . . . . ?
N2 Co1 N1 C5 78.2(3) . . . . ?
N5 Co1 N1 C5 -8.9(3) . . . . ?
N4 Co1 N5 C6 101.1(3) . . . . ?
N2 Co1 N5 C6 -83.4(3) . . . . ?
N3 Co1 N5 C6 -166.0(3) . . . . ?
N1 Co1 N5 C6 11.1(3) . . . . ?
N4 Co1 N5 C7 -90.8(3) . . . . ?
N2 Co1 N5 C7 84.7(3) . . . . ?
N3 Co1 N5 C7 2.1(4) . . . . ?
N1 Co1 N5 C7 179.2(4) . . . . ?
C7 N5 C6 O3 2.0(6) . . . . ?
Co1 N5 C6 O3 171.4(3) . . . . ?
C7 N5 C6 C5 179.9(3) . . . . ?
Co1 N5 C6 C5 -10.7(4) . . . . ?
C30 C29 N4 C33 0.6(5) . . . . ?
C28 C29 N4 C33 -178.6(3) . . . . ?
C30 C29 N4 Co1 -174.9(3) . . . . ?
C28 C29 N4 Co1 6.0(4) . . . . ?
N6 Co1 N4 C33 177.2(3) . . . . ?
N3 Co1 N4 C33 -93.9(3) . . . . ?
N5 Co1 N4 C33 1.4(3) . . . . ?
N1 Co1 N4 C33 83.5(3) . . . . ?
N6 Co1 N4 C29 -7.7(3) . . . . ?
N3 Co1 N4 C29 81.1(3) . . . . ?
N5 Co1 N4 C29 176.4(3) . . . . ?
N1 Co1 N4 C29 -101.5(3) . . . . ?
N6 Co1 N3 C17 -94.2(3) . . . . ?
N4 Co1 N3 C17 -177.1(3) . . . . ?
N2 Co1 N3 C17 0.3(3) . . . . ?
N5 Co1 N3 C17 87.5(3) . . . . ?
N6 Co1 N3 C18 67.6(3) . . . . ?
N4 Co1 N3 C18 -15.4(3) . . . . ?
N2 Co1 N3 C18 162.1(3) . . . . ?
N5 Co1 N3 C18 -110.8(3) . . . . ?
C23 N6 C28 O1 4.7(6) . . . . ?
Co1 N6 C28 O1 175.3(3) . . . . ?
C23 N6 C28 C29 -177.8(3) . . . . ?
Co1 N6 C28 C29 -7.2(4) . . . . ?
N4 C29 C28 O1 178.4(3) . . . . ?
C30 C29 C28 O1 -0.7(5) . . . . ?
N4 C29 C28 N6 0.7(4) . . . . ?
C30 C29 C28 N6 -178.4(3) . . . . ?
N6 Co1 N2 C16 90.3(3) . . . . ?
N3 Co1 N2 C16 1.7(3) . . . . ?
N5 Co1 N2 C16 -93.7(3) . . . . ?
N1 Co1 N2 C16 -175.6(3) . . . . ?
N6 Co1 N2 C12 -90.9(3) . . . . ?
N3 Co1 N2 C12 -179.5(3) . . . . ?
N5 Co1 N2 C12 85.1(3) . . . . ?
N1 Co1 N2 C12 3.2(3) . . . . ?
C12 N2 C16 C15 -1.1(5) . . . . ?
Co1 N2 C16 C15 177.8(3) . . . . ?
C12 N2 C16 C17 177.8(3) . . . . ?
Co1 N2 C16 C17 -3.2(4) . . . . ?
C1 N1 C5 C4 2.6(6) . . . . ?
Co1 N1 C5 C4 -175.6(3) . . . . ?
C1 N1 C5 C6 -176.1(3) . . . . ?
Co1 N1 C5 C6 5.8(4) . . . . ?
O3 C6 C5 N1 -178.8(3) . . . . ?
N5 C6 C5 N1 3.1(5) . . . . ?
O3 C6 C5 C4 2.6(6) . . . . ?
N5 C6 C5 C4 -175.5(4) . . . . ?
C10 C11 N7 C7 -0.3(7) . . . . ?
C22 N9 C18 C19 1.3(6) . . . . ?
C22 N9 C18 N3 179.0(4) . . . . ?
C17 N3 C18 N9 60.7(4) . . . . ?
Co1 N3 C18 N9 -101.0(4) . . . . ?
C17 N3 C18 C19 -121.6(4) . . . . ?
Co1 N3 C18 C19 76.7(4) . . . . ?
N1 C5 C4 C3 -1.6(6) . . . . ?
C6 C5 C4 C3 176.9(4) . . . . ?
C16 N2 C12 C13 0.3(5) . . . . ?
Co1 N2 C12 C13 -178.4(3) . . . . ?
C14 C13 C12 N2 2.0(6) . . . . ?
C29 N4 C33 C32 -1.1(5) . . . . ?
Co1 N4 C33 C32 173.7(3) . . . . ?
N4 C29 C30 C31 0.7(6) . . . . ?
C28 C29 C30 C31 179.7(3) . . . . ?
C27 N8 C23 C24 0.4(6) . . . . ?
C27 N8 C23 N6 -178.8(3) . . . . ?
C28 N6 C23 N8 -128.0(4) . . . . ?
Co1 N6 C23 N8 62.4(4) . . . . ?
C28 N6 C23 C24 52.8(5) . . . . ?
Co1 N6 C23 C24 -116.8(4) . . . . ?
C18 N3 C17 O2 13.6(6) . . . . ?
Co1 N3 C17 O2 176.8(3) . . . . ?
C18 N3 C17 C16 -165.3(3) . . . . ?
Co1 N3 C17 C16 -2.1(4) . . . . ?
N2 C16 C17 O2 -175.5(3) . . . . ?
C15 C16 C17 O2 3.4(6) . . . . ?
N2 C16 C17 N3 3.5(5) . . . . ?
C15 C16 C17 N3 -177.6(4) . . . . ?
C29 C30 C31 C32 -1.4(6) . . . . ?
C23 N8 C27 C26 -3.1(6) . . . . ?
C25 C26 C27 N8 3.6(7) . . . . ?
C11 N7 C7 C8 -0.8(6) . . . . ?
C11 N7 C7 N5 177.6(4) . . . . ?
C6 N5 C7 N7 -97.5(4) . . . . ?
Co1 N5 C7 N7 94.4(4) . . . . ?
C6 N5 C7 C8 80.9(5) . . . . ?
Co1 N5 C7 C8 -87.2(4) . . . . ?
C1 C2 C3 C4 3.0(6) . . . . ?
C5 C4 C3 C2 -1.2(6) . . . . ?
N7 C7 C8 C9 1.2(6) . . . . ?
N5 C7 C8 C9 -177.2(4) . . . . ?
N4 C33 C32 C31 0.3(6) . . . . ?
C30 C31 C32 C33 0.9(6) . . . . ?
C27 C26 C25 C24 -1.2(6) . . . . ?
C26 C25 C24 C23 -1.2(6) . . . . ?
N8 C23 C24 C25 1.7(6) . . . . ?
N6 C23 C24 C25 -179.1(4) . . . . ?
N9 C18 C19 C20 -0.8(6) . . . . ?
N3 C18 C19 C20 -178.4(4) . . . . ?
C5 N1 C1 C2 -0.7(6) . . . . ?
Co1 N1 C1 C2 177.2(3) . . . . ?
C3 C2 C1 N1 -2.1(6) . . . . ?
N2 C16 C15 C14 -0.4(6) . . . . ?
C17 C16 C15 C14 -179.3(4) . . . . ?
C12 C13 C14 C15 -3.4(6) . . . . ?
C16 C15 C14 C13 2.6(6) . . . . ?
C7 C8 C9 C10 -0.5(7) . . . . ?
C18 N9 C22 C21 -0.8(7) . . . . ?
N9 C22 C21 C20 -0.3(7) . . . . ?
C22 C21 C20 C19 0.8(7) . . . . ?
C18 C19 C20 C21 -0.3(6) . . . . ?
N7 C11 C10 C9 1.0(8) . . . . ?
C8 C9 C10 C11 -0.6(7) . . . . ?
C2S N1S C3S O1S 4.0(12) . . . . ?
C1S N1S C3S O1S 173.8(7) . . . . ?
